data_6000128
loop_
_publ_author_name
'Lauterbach, Rainer'
'Irran, Elisabeth'
'Henry, Paul F.'
'Weller, Mark T.'
'Schnick, Wolfgang'

_publ_section_title
;
 High-temperature synthesis, single-crystal X-ray and neutron powder
 diffraction, and materials properties of Sr3Ln10Si18Al12O18N36 (Ln =
 Ce, Pr, Nd)---novel sialons with an ordered distribution of Si, Al, O,
 and N
;
_journal_issue 6
_journal_name_full 'Journal of Materials Chemistry'
_journal_page_first 1357
_journal_page_last 1364
_journal_paper_doi 10.1039/a908844j
_journal_volume 10
_journal_year 2000
_chemical_formula_sum 'Al12 N36 O18 Pr10 Si18 Sr3'
_chemical_formula_weight 3293.70
_space_group_IT_number 217
_symmetry_cell_setting cubic
_symmetry_space_group_name_Hall 'I -4 2 3'
_symmetry_space_group_name_H-M 'I -4 3 m'
_atom_sites_solution_hydrogens geom
_atom_sites_solution_primary direct
_atom_sites_solution_secondary difmap
_audit_creation_method SHELXL-97
_cell_angle_alpha 90.00
_cell_angle_beta 90.00
_cell_angle_gamma 90.00
_cell_formula_units_Z 2
_cell_length_a 13.3454(6)
_cell_length_b 13.3454(6)
_cell_length_c 13.3454(6)
_cell_measurement_reflns_used 92
_cell_measurement_temperature 293(2)
_cell_measurement_theta_max 17.40
_cell_measurement_theta_min 5.29
_cell_volume 2376.81(19)
_computing_cell_refinement 'Bruker XSCANS'
_computing_data_collection 'Bruker XSCANS'
_computing_data_reduction 'Bruker SHELXTL'
_computing_molecular_graphics 'Bruker SHELXTL'
_computing_publication_material 'Bruker SHELXTL'
_computing_structure_refinement 'SHELXL-97 (Sheldrick, 1997)'
_computing_structure_solution 'SHELXS-97 (Sheldrick, 1990)'
_diffrn_ambient_temperature 293(2)
_diffrn_measured_fraction_theta_full 1.000
_diffrn_measured_fraction_theta_max 1.000
_diffrn_measurement_device_type 'Bruker P4'
_diffrn_measurement_method '\w scans'
_diffrn_radiation_monochromator graphite
_diffrn_radiation_source 'fine-focus sealed tube'
_diffrn_radiation_type MoK\a
_diffrn_radiation_wavelength 0.71073
_diffrn_reflns_av_R_equivalents 0.0561
_diffrn_reflns_av_sigmaI/netI 0.0277
_diffrn_reflns_limit_h_max 24
_diffrn_reflns_limit_h_min -24
_diffrn_reflns_limit_k_max 24
_diffrn_reflns_limit_k_min -24
_diffrn_reflns_limit_l_max 24
_diffrn_reflns_limit_l_min -24
_diffrn_reflns_number 8052
_diffrn_reflns_theta_full 39.97
_diffrn_reflns_theta_max 39.97
_diffrn_reflns_theta_min 2.16
_diffrn_standards_interval_count 97
_diffrn_standards_number 3
_exptl_absorpt_coefficient_mu 14.155
_exptl_absorpt_correction_T_max 0.0711
_exptl_absorpt_correction_T_min 0.0210
_exptl_absorpt_correction_type empirical
_exptl_crystal_density_diffrn 4.602
_exptl_crystal_density_method 'not measured'
_exptl_crystal_F_000 3016
_exptl_crystal_size_max 0.21
_exptl_crystal_size_mid 0.16
_exptl_crystal_size_min 0.14
_refine_diff_density_max 2.770
_refine_diff_density_min -0.844
_refine_diff_density_rms 0.186
_refine_ls_abs_structure_details 'Flack H D (1983), Acta Cryst. A39, 876-881'
_refine_ls_abs_structure_Flack 0.014(17)
_refine_ls_extinction_coef 0.00063(9)
_refine_ls_extinction_expression Fc^*^=kFc[1+0.001xFc^2^\l^3^/sin(2\q)]^-1/4^
_refine_ls_extinction_method SHELXL
_refine_ls_goodness_of_fit_ref 1.093
_refine_ls_hydrogen_treatment mixed
_refine_ls_matrix_type full
_refine_ls_number_parameters 57
_refine_ls_number_reflns 1393
_refine_ls_number_restraints 0
_refine_ls_restrained_S_all 1.093
_refine_ls_R_factor_all 0.0296
_refine_ls_R_factor_gt 0.0261
_refine_ls_shift/su_max 0.001
_refine_ls_shift/su_mean 0.000
_refine_ls_structure_factor_coef Fsqd
_refine_ls_weighting_details 'calc w=1/[\s^2^(Fo^2^)+(0.0331P)^2^+1.0807P] where P=(Fo^2^+2Fc^2^)/3'
_refine_ls_weighting_scheme calc
_refine_ls_wR_factor_gt 0.0627
_refine_ls_wR_factor_ref 0.0646
_reflns_number_gt 1314
_reflns_number_total 1393
_reflns_threshold_expression >2sigma(I)
_cod_data_source_file a908844j.txt
_cod_data_source_block rl3-78ii
_cod_depositor_comments
;
The following automatic conversions were performed:
'_symmetry_cell_setting' value 'Cubic' changed to 'cubic' according to
'/home/saulius/struct/CIF-dictionaries/cif_core.dic' dictionary named
'cif_core.dic' version 2.4.1 from 2010-06-29.

Automatic conversion script
Id: cif_fix_enum 1527 2010-12-29 10:47:43Z saulius 
;
_cod_original_sg_symbol_H-M I-43m
_cod_database_code 6000128

loop_
_symmetry_equiv_pos_as_xyz
'x, y, z'
'-x, -y, z'
'-x, y, -z'
'x, -y, -z'
'z, x, y'
'z, -x, -y'
'-z, -x, y'
'-z, x, -y'
'y, z, x'
'-y, z, -x'
'y, -z, -x'
'-y, -z, x'
'y, x, z'
'-y, -x, z'
'y, -x, -z'
'-y, x, -z'
'x, z, y'
'-x, z, -y'
'-x, -z, y'
'x, -z, -y'
'z, y, x'
'z, -y, -x'
'-z, y, -x'
'-z, -y, x'
'x+1/2, y+1/2, z+1/2'
'-x+1/2, -y+1/2, z+1/2'
'-x+1/2, y+1/2, -z+1/2'
'x+1/2, -y+1/2, -z+1/2'
'z+1/2, x+1/2, y+1/2'
'z+1/2, -x+1/2, -y+1/2'
'-z+1/2, -x+1/2, y+1/2'
'-z+1/2, x+1/2, -y+1/2'
'y+1/2, z+1/2, x+1/2'
'-y+1/2, z+1/2, -x+1/2'
'y+1/2, -z+1/2, -x+1/2'
'-y+1/2, -z+1/2, x+1/2'
'y+1/2, x+1/2, z+1/2'
'-y+1/2, -x+1/2, z+1/2'
'y+1/2, -x+1/2, -z+1/2'
'-y+1/2, x+1/2, -z+1/2'
'x+1/2, z+1/2, y+1/2'
'-x+1/2, z+1/2, -y+1/2'
'-x+1/2, -z+1/2, y+1/2'
'x+1/2, -z+1/2, -y+1/2'
'z+1/2, y+1/2, x+1/2'
'z+1/2, -y+1/2, -x+1/2'
'-z+1/2, y+1/2, -x+1/2'
'-z+1/2, -y+1/2, x+1/2'

loop_
_atom_site_label
_atom_site_type_symbol
_atom_site_fract_x
_atom_site_fract_y
_atom_site_fract_z
_atom_site_U_iso_or_equiv
_atom_site_adp_type
_atom_site_occupancy
_atom_site_symmetry_multiplicity
_atom_site_calc_flag
_atom_site_refinement_flags
_atom_site_disorder_assembly
_atom_site_disorder_group
Pr1 Pr 0.37033(4) 0.37033(4) 0.04848(8) 0.02076(9) Uani 0.83(2) 2 d SP . .
Sr1 Sr 0.3709(5) 0.3709(5) 0.0625(7) 0.044(3) Uani 0.17(3) 2 d SP . .
Sr2 Sr 0.0000 0.0000 0.0000 0.156(4) Uani 1 24 d S . .
Si1 Si 0.15021(6) 0.15021(6) 0.31014(9) 0.01542(19) Uani 1 2 d S . .
Si2 Si 0.30016(13) 0.0000 0.0000 0.0148(3) Uani 1 4 d S . .
Al1 Al 0.20544(6) 0.20544(6) 0.95438(9) 0.01216(19) Uani 1 2 d S . .
O1 O 0.2135(2) 0.2135(2) 0.3979(3) 0.0349(10) Uani 1 2 d S . .
O2 O 0.2500 0.5000 0.0000 0.0290(10) Uani 1 4 d S . .
N1 N 0.07204(19) 0.07204(19) 0.3770(3) 0.0197(6) Uani 1 2 d S . .
N2 N 0.2322(2) 0.2322(2) 0.0823(3) 0.0184(6) Uani 1 2 d S . .
N3 N 0.9225(2) 0.0775(2) 0.2288(4) 0.0251(8) Uani 1 2 d S . .

loop_
_atom_site_aniso_label
_atom_site_aniso_U_11
_atom_site_aniso_U_22
_atom_site_aniso_U_33
_atom_site_aniso_U_23
_atom_site_aniso_U_13
_atom_site_aniso_U_12
Pr1 0.02329(13) 0.02329(13) 0.0157(3) -0.00002(10) -0.00002(10) -0.00705(17)
Sr1 0.061(4) 0.061(4) 0.012(2) 0.0006(10) 0.0006(10) -0.039(4)
Sr2 0.156(4) 0.156(4) 0.156(4) 0.000 0.000 0.000
Si1 0.0154(3) 0.0154(3) 0.0154(4) 0.0001(2) 0.0001(2) -0.0004(3)
Si2 0.0149(6) 0.0148(4) 0.0148(4) -0.0007(5) 0.000 0.000
Al1 0.0123(3) 0.0123(3) 0.0119(4) -0.0002(2) -0.0002(2) 0.0002(3)
O1 0.0408(15) 0.0408(15) 0.0230(16) -0.0002(9) -0.0002(9) -0.0179(18)
O2 0.026(2) 0.0307(15) 0.0307(15) 0.000 0.000 0.000
N1 0.0207(9) 0.0207(9) 0.0176(14) -0.0006(8) -0.0006(8) -0.0059(11)
N2 0.0200(9) 0.0200(9) 0.0154(13) 0.0014(8) 0.0014(8) 0.0025(11)
N3 0.0213(10) 0.0213(10) 0.033(2) 0.0095(11) -0.0095(11) -0.0028(13)

loop_
_atom_type_symbol
_atom_type_description
_atom_type_scat_dispersion_real
_atom_type_scat_dispersion_imag
_atom_type_scat_source
N N 0.0061 0.0033 'International Tables Vol C Tables 4.2.6.8 and 6.1.1.4'
O O 0.0106 0.0060 'International Tables Vol C Tables 4.2.6.8 and 6.1.1.4'
Al Al 0.0645 0.0514 'International Tables Vol C Tables 4.2.6.8 and 6.1.1.4'
Si Si 0.0817 0.0704 'International Tables Vol C Tables 4.2.6.8 and 6.1.1.4'
Sr Sr -1.5307 3.2498 'International Tables Vol C Tables 4.2.6.8 and 6.1.1.4'
Pr Pr -0.2180 2.8214 'International Tables Vol C Tables 4.2.6.8 and 6.1.1.4'

loop_
_geom_angle_atom_site_label_1
_geom_angle_atom_site_label_2
_geom_angle_atom_site_label_3
_geom_angle
_geom_angle_site_symmetry_1
_geom_angle_site_symmetry_3
_geom_angle_publ_flag
O2 Pr1 O2 149.06(5) 30 . ?
O2 Pr1 N1 75.28(2) 30 26_554 ?
O2 Pr1 N1 75.28(2) . 26_554 ?
O2 Pr1 O1 79.32(3) 30 26_554 ?
O2 Pr1 O1 79.32(3) . 26_554 ?
N1 Pr1 O1 63.64(12) 26_554 26_554 ?
O2 Pr1 N2 94.62(3) 30 . ?
O2 Pr1 N2 94.62(3) . . ?
N1 Pr1 N2 125.25(12) 26_554 . ?
O1 Pr1 N2 61.61(12) 26_554 . ?
O2 Pr1 N1 67.53(7) 30 28 ?
O2 Pr1 N1 119.99(7) . 28 ?
N1 Pr1 N1 87.07(13) 26_554 28 ?
O1 Pr1 N1 140.59(10) 26_554 28 ?
N2 Pr1 N1 138.98(9) . 28 ?
O2 Pr1 N1 119.99(7) 30 27 ?
O2 Pr1 N1 67.53(7) . 27 ?
N1 Pr1 N1 87.07(13) 26_554 27 ?
O1 Pr1 N1 140.59(10) 26_554 27 ?
N2 Pr1 N1 138.98(9) . 27 ?
N1 Pr1 N1 54.47(12) 28 27 ?
O2 Pr1 O1 138.82(9) 30 9 ?
O2 Pr1 O1 69.91(8) . 9 ?
N1 Pr1 O1 145.18(8) 26_554 9 ?
O1 Pr1 O1 108.59(3) 26_554 9 ?
N2 Pr1 O1 58.97(10) . 9 ?
N1 Pr1 O1 110.34(11) 28 9 ?
N1 Pr1 O1 80.04(10) 27 9 ?
O2 Pr1 O1 69.91(8) 30 5 ?
O2 Pr1 O1 138.82(9) . 5 ?
N1 Pr1 O1 145.18(8) 26_554 5 ?
O1 Pr1 O1 108.59(3) 26_554 5 ?
N2 Pr1 O1 58.97(10) . 5 ?
N1 Pr1 O1 80.04(10) 28 5 ?
N1 Pr1 O1 110.34(11) 27 5 ?
O1 Pr1 O1 69.32(16) 9 5 ?
O2 Pr1 N3 103.86(3) 30 28_455 ?
O2 Pr1 N3 103.86(3) . 28_455 ?
N1 Pr1 N3 136.25(12) 26_554 28_455 ?
O1 Pr1 N3 160.11(13) 26_554 28_455 ?
N2 Pr1 N3 98.50(11) . 28_455 ?
N1 Pr1 N3 54.77(9) 28 28_455 ?
N1 Pr1 N3 54.77(9) 27 28_455 ?
O1 Pr1 N3 56.10(9) 9 28_455 ?
O1 Pr1 N3 56.10(9) 5 28_455 ?
O2 Pr1 Si2 98.08(2) 30 34 ?
O2 Pr1 Si2 98.08(2) . 34 ?
N1 Pr1 Si2 104.12(9) 26_554 34 ?
O1 Pr1 Si2 167.76(10) 26_554 34 ?
N2 Pr1 Si2 130.63(9) . 34 ?
N1 Pr1 Si2 31.96(7) 28 34 ?
N1 Pr1 Si2 31.96(7) 27 34 ?
O1 Pr1 Si2 81.33(8) 9 34 ?
O1 Pr1 Si2 81.33(8) 5 34 ?
N3 Pr1 Si2 32.14(8) 28_455 34 ?
O2 Pr1 Si1 75.05(2) 30 26_554 ?
O2 Pr1 Si1 75.05(2) . 26_554 ?
N1 Pr1 Si1 32.37(9) 26_554 26_554 ?
O1 Pr1 Si1 31.27(9) 26_554 26_554 ?
N2 Pr1 Si1 92.88(9) . 26_554 ?
N1 Pr1 Si1 115.60(8) 28 26_554 ?
N1 Pr1 Si1 115.60(8) 27 26_554 ?
O1 Pr1 Si1 131.76(8) 9 26_554 ?
O1 Pr1 Si1 131.76(8) 5 26_554 ?
N3 Pr1 Si1 168.62(8) 28_455 26_554 ?
Si2 Pr1 Si1 136.49(4) 34 26_554 ?
O2 Sr1 O2 140.9(4) 30 . ?
O2 Sr1 N2 93.7(2) 30 . ?
O2 Sr1 N2 93.7(2) . . ?
O2 Sr1 N1 71.5(2) 30 26_554 ?
O2 Sr1 N1 71.5(2) . 26_554 ?
N2 Sr1 N1 119.3(4) . 26_554 ?
O2 Sr1 O1 75.4(2) 30 26_554 ?
O2 Sr1 O1 75.4(2) . 26_554 ?
N2 Sr1 O1 59.8(2) . 26_554 ?
N1 Sr1 O1 59.5(2) 26_554 26_554 ?
O2 Sr1 N1 68.02(16) 30 28 ?
O2 Sr1 N1 120.5(3) . 28 ?
N2 Sr1 N1 143.8(2) . 28 ?
N1 Sr1 N1 85.4(3) 26_554 28 ?
O1 Sr1 N1 135.9(3) 26_554 28 ?
O2 Sr1 N1 120.5(3) 30 27 ?
O2 Sr1 N1 68.02(16) . 27 ?
N2 Sr1 N1 143.8(2) . 27 ?
N1 Sr1 N1 85.4(3) 26_554 27 ?
O1 Sr1 N1 135.9(3) 26_554 27 ?
N1 Sr1 N1 55.8(2) 28 27 ?
O2 Sr1 O1 143.2(3) 30 9 ?
O2 Sr1 O1 71.50(13) . 9 ?
N2 Sr1 O1 60.9(2) . 9 ?
N1 Sr1 O1 142.87(15) 26_554 9 ?
O1 Sr1 O1 108.0(3) 26_554 9 ?
N1 Sr1 O1 116.0(3) 28 9 ?
N1 Sr1 O1 83.3(2) 27 9 ?
O2 Sr1 O1 71.50(13) 30 5 ?
O2 Sr1 O1 143.2(3) . 5 ?
N2 Sr1 O1 60.9(2) . 5 ?
N1 Sr1 O1 142.87(15) 26_554 5 ?
O1 Sr1 O1 108.0(3) 26_554 5 ?
N1 Sr1 O1 83.3(2) 28 5 ?
N1 Sr1 O1 116.0(3) 27 5 ?
O1 Sr1 O1 72.8(3) 9 5 ?
O2 Sr1 N3 107.7(2) 30 28_455 ?
O2 Sr1 N3 107.7(2) . 28_455 ?
N2 Sr1 N3 103.5(3) . 28_455 ?
N1 Sr1 N3 137.2(4) 26_554 28_455 ?
O1 Sr1 N3 163.3(4) 26_554 28_455 ?
N1 Sr1 N3 57.4(2) 28 28_455 ?
N1 Sr1 N3 57.4(2) 27 28_455 ?
O1 Sr1 N3 59.33(19) 9 28_455 ?
O1 Sr1 N3 59.33(19) 5 28_455 ?
O2 Sr1 Si2 100.1(2) 30 34 ?
O2 Sr1 Si2 100.1(2) . 34 ?
N2 Sr1 Si2 137.3(4) . 34 ?
N1 Sr1 Si2 103.4(3) 26_554 34 ?
O1 Sr1 Si2 162.9(4) 26_554 34 ?
N1 Sr1 Si2 33.13(13) 28 34 ?
N1 Sr1 Si2 33.13(13) 27 34 ?
O1 Sr1 Si2 85.5(2) 9 34 ?
O1 Sr1 Si2 85.5(2) 5 34 ?
N3 Sr1 Si2 33.78(13) 28_455 34 ?
O2 Sr1 Si1 125.4(3) 30 9 ?
O2 Sr1 Si1 73.11(15) . 9 ?
N2 Sr1 Si1 32.46(11) . 9 ?
N1 Sr1 Si1 130.7(3) 26_554 9 ?
O1 Sr1 Si1 79.2(2) 26_554 9 ?
N1 Sr1 Si1 142.9(3) 28 9 ?
N1 Sr1 Si1 111.44(17) 27 9 ?
O1 Sr1 Si1 30.67(12) 9 9 ?
O1 Sr1 Si1 71.8(2) 5 9 ?
N3 Sr1 Si1 86.0(2) 28_455 9 ?
Si2 Sr1 Si1 115.7(3) 34 9 ?
O2 Sr1 Si1 73.11(15) 30 5 ?
O2 Sr1 Si1 125.4(3) . 5 ?
N2 Sr1 Si1 32.46(11) . 5 ?
N1 Sr1 Si1 130.7(3) 26_554 5 ?
O1 Sr1 Si1 79.2(2) 26_554 5 ?
N1 Sr1 Si1 111.44(17) 28 5 ?
N1 Sr1 Si1 142.9(3) 27 5 ?
O1 Sr1 Si1 71.8(2) 9 5 ?
O1 Sr1 Si1 30.67(12) 5 5 ?
N3 Sr1 Si1 86.0(2) 28_455 5 ?
Si2 Sr1 Si1 115.7(3) 34 5 ?
Si1 Sr1 Si1 54.94(16) 9 5 ?
O2 Sr1 Si1 70.9(2) 30 26_554 ?
O2 Sr1 Si1 70.9(2) . 26_554 ?
N2 Sr1 Si1 89.0(3) . 26_554 ?
N1 Sr1 Si1 30.25(13) 26_554 26_554 ?
O1 Sr1 Si1 29.20(13) 26_554 26_554 ?
N1 Sr1 Si1 112.0(3) 28 26_554 ?
N1 Sr1 Si1 112.0(3) 27 26_554 ?
O1 Sr1 Si1 129.3(2) 9 26_554 ?
O1 Sr1 Si1 129.3(2) 5 26_554 ?
N3 Sr1 Si1 167.5(4) 28_455 26_554 ?
Si2 Sr1 Si1 133.7(3) 34 26_554 ?
Si1 Sr1 Si1 105.1(2) 9 26_554 ?
Si1 Sr1 Si1 105.1(2) 5 26_554 ?
O2 Sr1 Al1 83.6(2) 30 1_554 ?
O2 Sr1 Al1 83.6(2) . 1_554 ?
N2 Sr1 Al1 30.57(14) . 1_554 ?
N1 Sr1 Al1 88.7(3) 26_554 1_554 ?
O1 Sr1 Al1 29.25(13) 26_554 1_554 ?
N1 Sr1 Al1 151.41(13) 28 1_554 ?
N1 Sr1 Al1 151.41(13) 27 1_554 ?
O1 Sr1 Al1 84.7(2) 9 1_554 ?
O1 Sr1 Al1 84.7(2) 5 1_554 ?
N3 Sr1 Al1 134.1(3) 28_455 1_554 ?
Si2 Sr1 Al1 167.8(3) 34 1_554 ?
Si1 Sr1 Al1 54.06(15) 9 1_554 ?
Si1 Sr1 Al1 54.06(15) 5 1_554 ?
Si1 Sr1 Al1 58.45(16) 26_554 1_554 ?
O2 Sr1 Al1 135.4(3) 30 34_545 ?
O2 Sr1 Al1 83.47(13) . 34_545 ?
N2 Sr1 Al1 85.9(2) . 34_545 ?
N1 Sr1 Al1 144.7(2) 26_554 34_545 ?
O1 Sr1 Al1 137.7(3) 26_554 34_545 ?
N1 Sr1 Al1 86.5(2) 28 34_545 ?
N1 Sr1 Al1 61.89(17) 27 34_545 ?
O1 Sr1 Al1 29.65(11) 9 34_545 ?
O1 Sr1 Al1 69.5(2) 5 34_545 ?
N3 Sr1 Al1 31.25(10) 28_455 34_545 ?
Si2 Sr1 Al1 56.22(15) 34 34_545 ?
Si1 Sr1 Al1 59.49(14) 9 34_545 ?
Si1 Sr1 Al1 84.0(2) 5 34_545 ?
Si1 Sr1 Al1 153.50(9) 26_554 34_545 ?
Al1 Sr1 Al1 113.2(2) 1_554 34_545 ?
N3 Sr2 N3 49.89(11) 12_554 8_545 ?
N3 Sr2 N3 49.89(11) 12_554 4_455 ?
N3 Sr2 N3 49.89(11) 8_545 4_455 ?
N3 Sr2 N3 144.43(9) 12_554 9_554 ?
N3 Sr2 N3 117.24(4) 8_545 9_554 ?
N3 Sr2 N3 95.35(3) 4_455 9_554 ?
N3 Sr2 N3 95.35(3) 12_554 5_545 ?
N3 Sr2 N3 144.43(9) 8_545 5_545 ?
N3 Sr2 N3 117.24(4) 4_455 5_545 ?
N3 Sr2 N3 95.35(3) 9_554 5_545 ?
N3 Sr2 N3 117.24(4) 12_554 1_455 ?
N3 Sr2 N3 95.35(3) 8_545 1_455 ?
N3 Sr2 N3 144.43(9) 4_455 1_455 ?
N3 Sr2 N3 95.35(3) 9_554 1_455 ?
N3 Sr2 N3 95.35(3) 5_545 1_455 ?
N3 Sr2 N3 144.43(9) 12_554 10_556 ?
N3 Sr2 N3 95.35(3) 8_545 10_556 ?
N3 Sr2 N3 117.24(4) 4_455 10_556 ?
N3 Sr2 N3 51.19(13) 9_554 10_556 ?
N3 Sr2 N3 117.24(4) 5_545 10_556 ?
N3 Sr2 N3 49.89(11) 1_455 10_556 ?
N3 Sr2 N3 117.24(4) 12_554 6_565 ?
N3 Sr2 N3 144.43(9) 8_545 6_565 ?
N3 Sr2 N3 95.35(3) 4_455 6_565 ?
N3 Sr2 N3 49.89(11) 9_554 6_565 ?
N3 Sr2 N3 51.19(13) 5_545 6_565 ?
N3 Sr2 N3 117.24(4) 1_455 6_565 ?
N3 Sr2 N3 95.35(3) 10_556 6_565 ?
N3 Sr2 N3 95.35(3) 12_554 2_655 ?
N3 Sr2 N3 117.24(4) 8_545 2_655 ?
N3 Sr2 N3 144.43(9) 4_455 2_655 ?
N3 Sr2 N3 117.24(4) 9_554 2_655 ?
N3 Sr2 N3 49.89(11) 5_545 2_655 ?
N3 Sr2 N3 51.19(13) 1_455 2_655 ?
N3 Sr2 N3 95.35(3) 10_556 2_655 ?
N3 Sr2 N3 95.35(3) 6_565 2_655 ?
N3 Sr2 N3 51.19(13) 12_554 11_556 ?
N3 Sr2 N3 95.35(3) 8_545 11_556 ?
N3 Sr2 N3 95.35(3) 4_455 11_556 ?
N3 Sr2 N3 144.43(9) 9_554 11_556 ?
N3 Sr2 N3 49.89(11) 5_545 11_556 ?
N3 Sr2 N3 95.35(3) 1_455 11_556 ?
N3 Sr2 N3 144.43(9) 10_556 11_556 ?
N3 Sr2 N3 95.35(3) 6_565 11_556 ?
N3 Sr2 N3 49.89(11) 2_655 11_556 ?
N3 Sr2 N3 95.35(3) 12_554 7_565 ?
N3 Sr2 N3 51.19(13) 8_545 7_565 ?
N3 Sr2 N3 95.35(3) 4_455 7_565 ?
N3 Sr2 N3 95.35(3) 9_554 7_565 ?
N3 Sr2 N3 144.43(9) 5_545 7_565 ?
N3 Sr2 N3 49.89(11) 1_455 7_565 ?
N3 Sr2 N3 49.89(11) 10_556 7_565 ?
N3 Sr2 N3 144.43(9) 6_565 7_565 ?
N3 Sr2 N3 95.35(3) 2_655 7_565 ?
N3 Sr2 N3 117.24(4) 11_556 7_565 ?
N3 Sr2 N3 95.35(3) 12_554 3_655 ?
N3 Sr2 N3 95.35(3) 8_545 3_655 ?
N3 Sr2 N3 51.19(13) 4_455 3_655 ?
N3 Sr2 N3 49.89(11) 9_554 3_655 ?
N3 Sr2 N3 95.35(3) 5_545 3_655 ?
N3 Sr2 N3 144.43(9) 1_455 3_655 ?
N3 Sr2 N3 95.35(3) 10_556 3_655 ?
N3 Sr2 N3 49.89(11) 6_565 3_655 ?
N3 Sr2 N3 144.43(9) 2_655 3_655 ?
N3 Sr2 N3 117.24(4) 11_556 3_655 ?
N3 Sr2 N3 117.24(4) 7_565 3_655 ?
N3 Sr2 Al1 106.67(7) 12_554 9_545 ?
N3 Sr2 Al1 142.751(14) 8_545 9_545 ?
N3 Sr2 Al1 142.750(14) 4_455 9_545 ?
N3 Sr2 Al1 98.041(17) 9_554 9_545 ?
N3 Sr2 Al1 27.03(4) 5_545 9_545 ?
N3 Sr2 Al1 68.33(6) 1_455 9_545 ?
N3 Sr2 Al1 98.041(17) 10_556 9_545 ?
N3 Sr2 Al1 68.33(6) 6_565 9_545 ?
N3 Sr2 Al1 27.03(4) 2_655 9_545 ?
N3 Sr2 Al1 55.48(7) 11_556 9_545 ?
N3 Sr2 Al1 117.65(5) 7_565 9_545 ?
N3 Sr2 Al1 117.65(5) 3_655 9_545 ?
N3 Sr2 Al1 142.750(14) 12_554 5_455 ?
N3 Sr2 Al1 106.67(7) 8_545 5_455 ?
N3 Sr2 Al1 142.751(14) 4_455 5_455 ?
N3 Sr2 Al1 68.33(6) 9_554 5_455 ?
N3 Sr2 Al1 98.041(17) 5_545 5_455 ?
N3 Sr2 Al1 27.03(4) 1_455 5_455 ?
N3 Sr2 Al1 27.03(4) 10_556 5_455 ?
N3 Sr2 Al1 98.041(17) 6_565 5_455 ?
N3 Sr2 Al1 68.33(6) 2_655 5_455 ?
N3 Sr2 Al1 117.65(5) 11_556 5_455 ?
N3 Sr2 Al1 55.48(7) 7_565 5_455 ?
N3 Sr2 Al1 117.65(5) 3_655 5_455 ?
Al1 Sr2 Al1 74.26(3) 9_545 5_455 ?
N3 Sr2 Al1 142.751(14) 12_554 1_554 ?
N3 Sr2 Al1 142.750(14) 8_545 1_554 ?
N3 Sr2 Al1 106.67(7) 4_455 1_554 ?
N3 Sr2 Al1 27.03(4) 9_554 1_554 ?
N3 Sr2 Al1 68.33(6) 5_545 1_554 ?
N3 Sr2 Al1 98.041(17) 1_455 1_554 ?
N3 Sr2 Al1 68.33(6) 10_556 1_554 ?
N3 Sr2 Al1 27.03(4) 6_565 1_554 ?
N3 Sr2 Al1 98.041(17) 2_655 1_554 ?
N3 Sr2 Al1 117.65(5) 11_556 1_554 ?
N3 Sr2 Al1 117.65(5) 7_565 1_554 ?
N3 Sr2 Al1 55.48(7) 3_655 1_554 ?
Al1 Sr2 Al1 74.26(3) 9_545 1_554 ?
Al1 Sr2 Al1 74.26(3) 5_455 1_554 ?
N3 Sr2 Al1 55.48(7) 12_554 10_545 ?
N3 Sr2 Al1 27.03(4) 8_545 10_545 ?
N3 Sr2 Al1 27.03(4) 4_455 10_545 ?
N3 Sr2 Al1 98.041(17) 9_554 10_545 ?
N3 Sr2 Al1 142.751(14) 5_545 10_545 ?
N3 Sr2 Al1 117.65(5) 1_455 10_545 ?
N3 Sr2 Al1 98.041(17) 10_556 10_545 ?
N3 Sr2 Al1 117.65(5) 6_565 10_545 ?
N3 Sr2 Al1 142.750(14) 2_655 10_545 ?
N3 Sr2 Al1 106.67(7) 11_556 10_545 ?
N3 Sr2 Al1 68.33(6) 7_565 10_545 ?
N3 Sr2 Al1 68.33(6) 3_655 10_545 ?
Al1 Sr2 Al1 162.15(4) 9_545 10_545 ?
Al1 Sr2 Al1 119.207(3) 5_455 10_545 ?
Al1 Sr2 Al1 119.207(3) 1_554 10_545 ?
O1 Si1 N1 104.4(2) . . ?
O1 Si1 N2 111.09(16) . 9 ?
N1 Si1 N2 111.74(13) . 9 ?
O1 Si1 N2 111.09(16) . 5 ?
N1 Si1 N2 111.74(13) . 5 ?
N2 Si1 N2 106.9(2) 9 5 ?
O1 Si1 Si2 138.24(16) . 9 ?
N1 Si1 Si2 33.85(13) . 9 ?
N2 Si1 Si2 92.73(12) 9 9 ?
N2 Si1 Si2 92.73(12) 5 9 ?
O1 Si1 Pr1 52.50(15) . 26 ?
N1 Si1 Pr1 51.89(13) . 26 ?
N2 Si1 Pr1 126.56(12) 9 26 ?
N2 Si1 Pr1 126.56(12) 5 26 ?
Si2 Si1 Pr1 85.74(5) 9 26 ?
O1 Si1 Sr1 63.42(15) . 9 ?
N1 Si1 Sr1 101.54(13) . 9 ?
N2 Si1 Sr1 53.35(17) 9 9 ?
N2 Si1 Sr1 146.31(15) 5 9 ?
Si2 Si1 Sr1 113.25(15) 9 9 ?
Pr1 Si1 Sr1 78.48(9) 26 9 ?
O1 Si1 Sr1 63.42(15) . 5 ?
N1 Si1 Sr1 101.54(13) . 5 ?
N2 Si1 Sr1 146.31(15) 9 5 ?
N2 Si1 Sr1 53.35(17) 5 5 ?
Si2 Si1 Sr1 113.25(15) 9 5 ?
Pr1 Si1 Sr1 78.48(9) 26 5 ?
Sr1 Si1 Sr1 125.6(3) 9 5 ?
O1 Si1 Pr1 65.93(3) . 5 ?
N1 Si1 Pr1 99.33(6) . 5 ?
N2 Si1 Pr1 148.07(12) 9 5 ?
N2 Si1 Pr1 52.08(13) 5 5 ?
Si2 Si1 Pr1 110.24(3) 9 5 ?
Pr1 Si1 Pr1 78.55(2) 26 5 ?
Sr1 Si1 Pr1 128.47(15) 9 5 ?
Sr1 Si1 Pr1 3.06(18) 5 5 ?
O1 Si1 Pr1 65.93(3) . 9 ?
N1 Si1 Pr1 99.33(6) . 9 ?
N2 Si1 Pr1 52.08(13) 9 9 ?
N2 Si1 Pr1 148.07(12) 5 9 ?
Si2 Si1 Pr1 110.24(3) 9 9 ?
Pr1 Si1 Pr1 78.55(2) 26 9 ?
Sr1 Si1 Pr1 3.06(18) 9 9 ?
Sr1 Si1 Pr1 128.47(15) 5 9 ?
Pr1 Si1 Pr1 131.25(5) 5 9 ?
O1 Si1 Sr1 52.3(2) . 26 ?
N1 Si1 Sr1 52.1(2) . 26 ?
N2 Si1 Sr1 126.56(12) 9 26 ?
N2 Si1 Sr1 126.56(12) 5 26 ?
Si2 Si1 Sr1 85.94(17) 9 26 ?
Pr1 Si1 Sr1 0.20(19) 26 26 ?
Sr1 Si1 Sr1 78.40(3) 9 26 ?
Sr1 Si1 Sr1 78.40(3) 5 26 ?
Pr1 Si1 Sr1 78.47(7) 5 26 ?
Pr1 Si1 Sr1 78.47(7) 9 26 ?
O1 Si1 Sr1 101.71(16) . 27_545 ?
N1 Si1 Sr1 36.39(12) . 27_545 ?
N2 Si1 Sr1 79.64(17) 9 27_545 ?
N2 Si1 Sr1 140.65(16) 5 27_545 ?
Si2 Si1 Sr1 47.92(10) 9 27_545 ?
Pr1 Si1 Sr1 60.37(12) 26 27_545 ?
Sr1 Si1 Sr1 68.56(18) 9 27_545 ?
Sr1 Si1 Sr1 133.6(2) 5 27_545 ?
Pr1 Si1 Sr1 132.22(13) 5 27_545 ?
Pr1 Si1 Sr1 65.87(10) 9 27_545 ?
Sr1 Si1 Sr1 60.5(2) 26 27_545 ?
N1 Si2 N1 106.0(3) 5 6 ?
N1 Si2 N3 109.17(11) 5 5_545 ?
N1 Si2 N3 109.17(11) 6 5_545 ?
N1 Si2 N3 109.17(11) 5 6_565 ?
N1 Si2 N3 109.17(11) 6 6_565 ?
N3 Si2 N3 113.9(4) 5_545 6_565 ?
N1 Si2 Si1 34.33(13) 5 5 ?
N1 Si2 Si1 140.29(16) 6 5 ?
N3 Si2 Si1 91.47(2) 5_545 5 ?
N3 Si2 Si1 91.47(2) 6_565 5 ?
N1 Si2 Si1 140.29(16) 5 6 ?
N1 Si2 Si1 34.33(13) 6 6 ?
N3 Si2 Si1 91.47(2) 5_545 6 ?
N3 Si2 Si1 91.47(2) 6_565 6 ?
Si1 Si2 Si1 174.62(9) 5 6 ?
N1 Si2 Sr1 68.78(12) 5 32_545 ?
N1 Si2 Sr1 68.78(12) 6 32_545 ?
N3 Si2 Sr1 70.0(3) 5_545 32_545 ?
N3 Si2 Sr1 176.1(3) 6_565 32_545 ?
Si1 Si2 Sr1 88.38(3) 5 32_545 ?
Si1 Si2 Sr1 88.38(3) 6 32_545 ?
N1 Si2 Sr1 68.78(12) 5 31_554 ?
N1 Si2 Sr1 68.78(12) 6 31_554 ?
N3 Si2 Sr1 176.1(3) 5_545 31_554 ?
N3 Si2 Sr1 70.0(3) 6_565 31_554 ?
Si1 Si2 Sr1 88.38(3) 5 31_554 ?
Si1 Si2 Sr1 88.38(3) 6 31_554 ?
Sr1 Si2 Sr1 106.1(4) 32_545 31_554 ?
N1 Si2 Pr1 67.46(8) 5 31_554 ?
N1 Si2 Pr1 67.46(8) 6 31_554 ?
N3 Si2 Pr1 173.5(2) 5_545 31_554 ?
N3 Si2 Pr1 72.58(19) 6_565 31_554 ?
Si1 Si2 Pr1 88.29(3) 5 31_554 ?
Si1 Si2 Pr1 88.29(3) 6 31_554 ?
Sr1 Si2 Pr1 103.51(17) 32_545 31_554 ?
Sr1 Si2 Pr1 2.58(19) 31_554 31_554 ?
N1 Si2 Pr1 67.46(8) 5 32_545 ?
N1 Si2 Pr1 67.46(8) 6 32_545 ?
N3 Si2 Pr1 72.58(19) 5_545 32_545 ?
N3 Si2 Pr1 173.5(2) 6_565 32_545 ?
Si1 Si2 Pr1 88.29(3) 5 32_545 ?
Si1 Si2 Pr1 88.29(3) 6 32_545 ?
Sr1 Si2 Pr1 2.58(19) 32_545 32_545 ?
Sr1 Si2 Pr1 103.51(17) 31_554 32_545 ?
Pr1 Si2 Pr1 100.93(6) 31_554 32_545 ?
N1 Si2 Sr2 127.02(14) 5 . ?
N1 Si2 Sr2 127.02(14) 6 . ?
N3 Si2 Sr2 57.0(2) 5_545 . ?
N3 Si2 Sr2 57.0(2) 6_565 . ?
Si1 Si2 Sr2 92.69(4) 5 . ?
Si1 Si2 Sr2 92.69(4) 6 . ?
Sr1 Si2 Sr2 126.95(18) 32_545 . ?
Sr1 Si2 Sr2 126.95(18) 31_554 . ?
Pr1 Si2 Sr2 129.54(3) 31_554 . ?
Pr1 Si2 Sr2 129.54(3) 32_545 . ?
N1 Si2 Pr1 16.54(14) 5 30 ?
N1 Si2 Pr1 89.43(15) 6 30 ?
N3 Si2 Pr1 116.02(15) 5_545 30 ?
N3 Si2 Pr1 116.02(15) 6_565 30 ?
Si1 Si2 Pr1 50.87(4) 5 30 ?
Si1 Si2 Pr1 123.76(6) 6 30 ?
Sr1 Si2 Pr1 61.08(13) 32_545 30 ?
Sr1 Si2 Pr1 61.08(13) 31_554 30 ?
Pr1 Si2 Pr1 59.20(3) 31_554 30 ?
Pr1 Si2 Pr1 59.20(3) 32_545 30 ?
Sr2 Si2 Pr1 143.55(2) . 30 ?
O1 Al1 N2 99.8(2) 26 1_556 ?
O1 Al1 N3 112.95(19) 26 6_566 ?
N2 Al1 N3 112.63(13) 1_556 6_566 ?
O1 Al1 N3 112.95(19) 26 9 ?
N2 Al1 N3 112.63(13) 1_556 9 ?
N3 Al1 N3 106.1(3) 6_566 9 ?
O1 Al1 Pr1 48.19(15) 26 1_556 ?
N2 Al1 Pr1 51.56(13) 1_556 1_556 ?
N3 Al1 Pr1 126.94(15) 6_566 1_556 ?
N3 Al1 Pr1 126.94(15) 9 1_556 ?
O1 Al1 Sr1 51.0(2) 26 1_556 ?
N2 Al1 Sr1 48.7(2) 1_556 1_556 ?
N3 Al1 Sr1 126.94(15) 6_566 1_556 ?
N3 Al1 Sr1 126.94(15) 9 1_556 ?
Pr1 Al1 Sr1 2.82(17) 1_556 1_556 ?
O1 Al1 Sr1 58.30(15) 26 36 ?
N2 Al1 Sr1 100.91(13) 1_556 36 ?
N3 Al1 Sr1 146.45(16) 6_566 36 ?
N3 Al1 Sr1 58.9(2) 9 36 ?
Pr1 Al1 Sr1 74.07(7) 1_556 36 ?
Sr1 Al1 Sr1 75.43(14) 1_556 36 ?
O1 Al1 Sr1 58.30(15) 26 31 ?
N2 Al1 Sr1 100.91(13) 1_556 31 ?
N3 Al1 Sr1 58.9(2) 6_566 31 ?
N3 Al1 Sr1 146.45(16) 9 31 ?
Pr1 Al1 Sr1 74.07(7) 1_556 31 ?
Sr1 Al1 Sr1 75.43(14) 1_556 31 ?
Sr1 Al1 Sr1 115.3(3) 36 31 ?
O1 Al1 Pr1 57.59(2) 26 36 ?
N2 Al1 Pr1 99.88(7) 1_556 36 ?
N3 Al1 Pr1 147.46(12) 6_566 36 ?
N3 Al1 Pr1 60.00(18) 9 36 ?
Pr1 Al1 Pr1 72.77(2) 1_556 36 ?
Sr1 Al1 Pr1 74.13(7) 1_556 36 ?
Sr1 Al1 Pr1 1.30(7) 36 36 ?
Sr1 Al1 Pr1 114.83(15) 31 36 ?
O1 Al1 Pr1 57.59(2) 26 31 ?
N2 Al1 Pr1 99.88(7) 1_556 31 ?
N3 Al1 Pr1 60.00(18) 6_566 31 ?
N3 Al1 Pr1 147.46(12) 9 31 ?
Pr1 Al1 Pr1 72.77(2) 1_556 31 ?
Sr1 Al1 Pr1 74.13(7) 1_556 31 ?
Sr1 Al1 Pr1 114.83(15) 36 31 ?
Sr1 Al1 Pr1 1.30(7) 31 31 ?
Pr1 Al1 Pr1 114.33(4) 36 31 ?
O1 Al1 Sr2 162.70(15) 26 1_556 ?
N2 Al1 Sr2 97.54(14) 1_556 1_556 ?
N3 Al1 Sr2 59.45(18) 6_566 1_556 ?
N3 Al1 Sr2 59.45(18) 9 1_556 ?
Pr1 Al1 Sr2 149.10(4) 1_556 1_556 ?
Sr1 Al1 Sr2 146.28(16) 1_556 1_556 ?
Sr1 Al1 Sr2 118.13(12) 36 1_556 ?
Sr1 Al1 Sr2 118.13(12) 31 1_556 ?
Pr1 Al1 Sr2 119.17(2) 36 1_556 ?
Pr1 Al1 Sr2 119.17(2) 31 1_556 ?
Si1 O1 Al1 161.8(3) . 26_554 ?
Si1 O1 Pr1 96.23(17) . 26 ?
Al1 O1 Pr1 102.00(19) 26_554 26 ?
Si1 O1 Sr1 98.5(3) . 26 ?
Al1 O1 Sr1 99.7(3) 26_554 26 ?
Pr1 O1 Sr1 2.3(2) 26 26 ?
Si1 O1 Sr1 85.9(2) . 9 ?
Al1 O1 Sr1 92.1(2) 26_554 9 ?
Pr1 O1 Sr1 96.28(13) 26 9 ?
Sr1 O1 Sr1 96.41(14) 26 9 ?
Si1 O1 Sr1 85.9(2) . 5 ?
Al1 O1 Sr1 92.1(2) 26_554 5 ?
Pr1 O1 Sr1 96.28(13) 26 5 ?
Sr1 O1 Sr1 96.41(14) 26 5 ?
Sr1 O1 Sr1 165.7(3) 9 5 ?
Si1 O1 Pr1 84.13(8) . 5 ?
Al1 O1 Pr1 94.35(8) 26_554 5 ?
Pr1 O1 Pr1 94.53(8) 26 5 ?
Sr1 O1 Pr1 94.74(8) 26 5 ?
Sr1 O1 Pr1 166.0(2) 9 5 ?
Sr1 O1 Pr1 2.63(17) 5 5 ?
Si1 O1 Pr1 84.13(8) . 9 ?
Al1 O1 Pr1 94.35(8) 26_554 9 ?
Pr1 O1 Pr1 94.53(8) 26 9 ?
Sr1 O1 Pr1 94.74(8) 26 9 ?
Sr1 O1 Pr1 2.63(17) 9 9 ?
Sr1 O1 Pr1 166.0(2) 5 9 ?
Pr1 O1 Pr1 165.88(16) 5 9 ?
Pr1 O2 Pr1 115.49(2) 36_554 4_565 ?
Pr1 O2 Pr1 98.00(4) 36_554 34 ?
Pr1 O2 Pr1 115.49(2) 4_565 34 ?
Pr1 O2 Pr1 115.49(2) 36_554 . ?
Pr1 O2 Pr1 98.00(4) 4_565 . ?
Pr1 O2 Pr1 115.49(2) 34 . ?
Pr1 O2 Sr1 4.1(2) 36_554 36_554 ?
Pr1 O2 Sr1 118.5(2) 4_565 36_554 ?
Pr1 O2 Sr1 98.7(2) 34 36_554 ?
Pr1 O2 Sr1 111.7(2) . 36_554 ?
Pr1 O2 Sr1 111.7(2) 36_554 4_565 ?
Pr1 O2 Sr1 4.1(2) 4_565 4_565 ?
Pr1 O2 Sr1 118.5(2) 34 4_565 ?
Pr1 O2 Sr1 98.7(2) . 4_565 ?
Sr1 O2 Sr1 114.5(2) 36_554 4_565 ?
Pr1 O2 Sr1 118.5(2) 36_554 . ?
Pr1 O2 Sr1 98.7(2) 4_565 . ?
Pr1 O2 Sr1 111.7(2) 34 . ?
Pr1 O2 Sr1 4.1(2) . . ?
Sr1 O2 Sr1 114.5(2) 36_554 . ?
Sr1 O2 Sr1 99.7(4) 4_565 . ?
Pr1 O2 Sr1 98.7(2) 36_554 34 ?
Pr1 O2 Sr1 111.7(2) 4_565 34 ?
Pr1 O2 Sr1 4.1(2) 34 34 ?
Pr1 O2 Sr1 118.5(2) . 34 ?
Sr1 O2 Sr1 99.7(4) 36_554 34 ?
Sr1 O2 Sr1 114.5(2) 4_565 34 ?
Sr1 O2 Sr1 114.5(2) . 34 ?
Si2 N1 Si1 111.8(2) 9 . ?
Si2 N1 Pr1 152.4(2) 9 26 ?
Si1 N1 Pr1 95.74(16) . 26 ?
Si2 N1 Sr1 150.5(3) 9 26 ?
Si1 N1 Sr1 97.7(3) . 26 ?
Pr1 N1 Sr1 1.9(2) 26 26 ?
Si2 N1 Sr1 78.09(16) 9 28_455 ?
Si1 N1 Sr1 122.99(14) . 28_455 ?
Pr1 N1 Sr1 87.12(19) 26 28_455 ?
Sr1 N1 Sr1 86.09(19) 26 28_455 ?
Si2 N1 Sr1 78.09(16) 9 27_545 ?
Si1 N1 Sr1 122.99(14) . 27_545 ?
Pr1 N1 Sr1 87.12(19) 26 27_545 ?
Sr1 N1 Sr1 86.09(19) 26 27_545 ?
Sr1 N1 Sr1 114.0(3) 28_455 27_545 ?
Si2 N1 Pr1 80.57(9) 9 27_545 ?
Si1 N1 Pr1 124.39(6) . 27_545 ?
Pr1 N1 Pr1 83.92(9) 26 27_545 ?
Sr1 N1 Pr1 82.85(15) 26 27_545 ?
Sr1 N1 Pr1 112.56(17) 28_455 27_545 ?
Sr1 N1 Pr1 3.4(2) 27_545 27_545 ?
Si2 N1 Pr1 80.57(9) 9 28_455 ?
Si1 N1 Pr1 124.39(6) . 28_455 ?
Pr1 N1 Pr1 83.92(9) 26 28_455 ?
Sr1 N1 Pr1 82.85(15) 26 28_455 ?
Sr1 N1 Pr1 3.4(2) 28_455 28_455 ?
Sr1 N1 Pr1 112.56(17) 27_545 28_455 ?
Pr1 N1 Pr1 110.91(13) 27_545 28_455 ?
Si2 N1 Sr1 122.27(15) 9 9 ?
Si1 N1 Sr1 53.43(13) . 9 ?
Pr1 N1 Sr1 74.02(14) 26 9 ?
Sr1 N1 Sr1 75.28(7) 26 9 ?
Sr1 N1 Sr1 159.63(13) 28_455 9 ?
Sr1 N1 Sr1 73.40(13) 27_545 9 ?
Pr1 N1 Sr1 73.69(13) 27_545 9 ?
Pr1 N1 Sr1 156.99(17) 28_455 9 ?
Si2 N1 Sr1 122.27(15) 9 5 ?
Si1 N1 Sr1 53.43(13) . 5 ?
Pr1 N1 Sr1 74.02(13) 26 5 ?
Sr1 N1 Sr1 75.28(7) 26 5 ?
Sr1 N1 Sr1 73.40(13) 28_455 5 ?
Sr1 N1 Sr1 159.63(13) 27_545 5 ?
Pr1 N1 Sr1 156.99(17) 27_545 5 ?
Pr1 N1 Sr1 73.69(13) 28_455 5 ?
Sr1 N1 Sr1 93.6(3) 9 5 ?
Si2 N1 Pr1 120.32(10) 9 9 ?
Si1 N1 Pr1 55.46(6) . 9 ?
Pr1 N1 Pr1 75.02(6) 26 9 ?
Sr1 N1 Pr1 76.20(15) 26 9 ?
Sr1 N1 Pr1 161.41(19) 28_455 9 ?
Sr1 N1 Pr1 70.86(11) 27_545 9 ?
Pr1 N1 Pr1 71.22(3) 27_545 9 ?
Pr1 N1 Pr1 158.56(12) 28_455 9 ?
Sr1 N1 Pr1 2.69(14) 9 9 ?
Sr1 N1 Pr1 96.32(14) 5 9 ?
Si2 N1 Pr1 120.32(10) 9 5 ?
Si1 N1 Pr1 55.46(6) . 5 ?
Pr1 N1 Pr1 75.02(6) 26 5 ?
Sr1 N1 Pr1 76.20(15) 26 5 ?
Sr1 N1 Pr1 70.86(11) 28_455 5 ?
Sr1 N1 Pr1 161.41(19) 27_545 5 ?
Pr1 N1 Pr1 158.56(12) 27_545 5 ?
Pr1 N1 Pr1 71.22(3) 28_455 5 ?
Sr1 N1 Pr1 96.32(14) 9 5 ?
Sr1 N1 Pr1 2.69(14) 5 5 ?
Pr1 N1 Pr1 99.00(8) 9 5 ?
Si1 N2 Si1 118.0(2) 9 5 ?
Si1 N2 Al1 119.17(12) 9 1_554 ?
Si1 N2 Al1 119.17(12) 5 1_554 ?
Si1 N2 Sr1 94.19(17) 9 . ?
Si1 N2 Sr1 94.19(17) 5 . ?
Al1 N2 Sr1 100.7(3) 1_554 . ?
Si1 N2 Pr1 96.26(14) 9 . ?
Si1 N2 Pr1 96.26(14) 5 . ?
Al1 N2 Pr1 96.63(16) 1_554 . ?
Sr1 N2 Pr1 4.1(2) . . ?
Si1 N2 Sr1 162.2(2) 9 31_554 ?
Si1 N2 Sr1 75.80(15) 5 31_554 ?
Al1 N2 Sr1 54.28(13) 1_554 31_554 ?
Sr1 N2 Sr1 72.6(2) . 31_554 ?
Pr1 N2 Sr1 69.90(11) . 31_554 ?
Si1 N2 Sr1 75.80(15) 9 36_554 ?
Si1 N2 Sr1 162.2(2) 5 36_554 ?
Al1 N2 Sr1 54.28(13) 1_554 36_554 ?
Sr1 N2 Sr1 72.6(2) . 36_554 ?
Pr1 N2 Sr1 69.90(11) . 36_554 ?
Sr1 N2 Sr1 88.6(3) 31_554 36_554 ?
Si2 N3 Al1 121.36(12) 9_655 5 ?
Si2 N3 Al1 121.36(12) 9_655 12_665 ?
Al1 N3 Al1 115.1(2) 5 12_665 ?
Si2 N3 Sr1 76.2(3) 9_655 28 ?
Al1 N3 Sr1 89.9(2) 5 28 ?
Al1 N3 Sr1 89.9(2) 12_665 28 ?
Si2 N3 Pr1 75.28(18) 9_655 28 ?
Al1 N3 Pr1 90.37(19) 5 28 ?
Al1 N3 Pr1 90.37(19) 12_665 28 ?
Sr1 N3 Pr1 0.9(2) 28 28 ?
Si2 N3 Sr2 97.5(2) 9_655 1_655 ?
Al1 N3 Sr2 93.52(18) 5 1_655 ?
Al1 N3 Sr2 93.52(18) 12_665 1_655 ?
Sr1 N3 Sr2 173.7(2) 28 1_655 ?
Pr1 N3 Sr2 172.73(14) 28 1_655 ?

loop_
_geom_bond_atom_site_label_1
_geom_bond_atom_site_label_2
_geom_bond_distance
_geom_bond_site_symmetry_2
_geom_bond_publ_flag
Pr1 O2 2.4478(3) 30 ?
Pr1 O2 2.4478(3) . ?
Pr1 N1 2.534(4) 26_554 ?
Pr1 O1 2.557(4) 26_554 ?
Pr1 N2 2.646(4) . ?
Pr1 N1 2.971(2) 28 ?
Pr1 N1 2.971(2) 27 ?
Pr1 O1 3.0604(10) 9 ?
Pr1 O1 3.0604(10) 5 ?
Pr1 N3 3.131(6) 28_455 ?
Pr1 Si2 3.1732(14) 34 ?
Pr1 Si1 3.2043(16) 26_554 ?
Sr1 O2 2.503(3) 30 ?
Sr1 O2 2.503(3) . ?
Sr1 N2 2.632(11) . ?
Sr1 N1 2.700(10) 26_554 ?
Sr1 O1 2.713(10) 26_554 ?
Sr1 N1 2.905(9) 28 ?
Sr1 N1 2.905(9) 27 ?
Sr1 O1 2.933(8) 9 ?
Sr1 O1 2.933(8) 5 ?
Sr1 N3 2.950(10) 28_455 ?
Sr1 Si2 3.049(10) 34 ?
Sr1 Si1 3.271(9) 9 ?
Sr1 Si1 3.271(9) 5 ?
Sr1 Si1 3.391(9) 26_554 ?
Sr1 Al1 3.440(10) 1_554 ?
Sr1 Al1 3.445(8) 34_545 ?
Sr2 N3 3.386(6) 12_554 ?
Sr2 N3 3.386(6) 8_545 ?
Sr2 N3 3.386(6) 4_455 ?
Sr2 N3 3.386(6) 9_554 ?
Sr2 N3 3.386(6) 5_545 ?
Sr2 N3 3.386(6) 1_455 ?
Sr2 N3 3.386(6) 10_556 ?
Sr2 N3 3.386(6) 6_565 ?
Sr2 N3 3.386(6) 2_655 ?
Sr2 N3 3.386(6) 11_556 ?
Sr2 N3 3.386(6) 7_565 ?
Sr2 N3 3.386(6) 3_655 ?
Sr2 Al1 3.9249(12) 9_545 ?
Sr2 Al1 3.9249(12) 5_455 ?
Sr2 Al1 3.9249(12) 1_554 ?
Sr2 Al1 3.9249(12) 10_545 ?
Si1 O1 1.673(4) . ?
Si1 N1 1.724(4) . ?
Si1 N2 1.761(2) 9 ?
Si1 N2 1.761(2) 5 ?
Si1 Si2 2.8381(11) 9 ?
Si1 Pr1 3.2043(16) 26 ?
Si1 Sr1 3.271(9) 9 ?
Si1 Sr1 3.271(9) 5 ?
Si1 Pr1 3.3344(9) 5 ?
Si1 Pr1 3.3344(9) 9 ?
Si1 Sr1 3.391(9) 26 ?
Si1 Sr1 4.106(7) 27_545 ?
Si2 N1 1.703(4) 5 ?
Si2 N1 1.703(4) 6 ?
Si2 N3 1.745(4) 5_545 ?
Si2 N3 1.745(4) 6_565 ?
Si2 Si1 2.8381(11) 5 ?
Si2 Si1 2.8381(11) 6 ?
Si2 Sr1 3.049(10) 32_545 ?
Si2 Sr1 3.049(10) 31_554 ?
Si2 Pr1 3.1732(14) 31_554 ?
Si2 Pr1 3.1732(14) 32_545 ?
Si2 Pr1 4.1196(17) 30 ?
Al1 O1 1.705(4) 26 ?
Al1 N2 1.781(4) 1_556 ?
Al1 N3 1.787(2) 6_566 ?
Al1 N3 1.787(2) 9 ?
Al1 Pr1 3.3558(15) 1_556 ?
Al1 Sr1 3.440(10) 1_556 ?
Al1 Sr1 3.445(8) 36 ?
Al1 Sr1 3.445(8) 31 ?
Al1 Pr1 3.6146(12) 36 ?
Al1 Pr1 3.6146(12) 31 ?
Al1 Sr2 3.9249(12) 1_556 ?
O1 Al1 1.705(4) 26_554 ?
O1 Pr1 2.557(4) 26 ?
O1 Sr1 2.713(10) 26 ?
O1 Sr1 2.933(8) 9 ?
O1 Sr1 2.933(8) 5 ?
O1 Pr1 3.0604(10) 5 ?
O1 Pr1 3.0604(10) 9 ?
O2 Pr1 2.4478(3) 36_554 ?
O2 Pr1 2.4478(3) 4_565 ?
O2 Pr1 2.4478(3) 34 ?
O2 Sr1 2.503(3) 36_554 ?
O2 Sr1 2.503(3) 4_565 ?
O2 Sr1 2.503(3) 34 ?
N1 Si2 1.703(4) 9 ?
N1 Pr1 2.534(4) 26 ?
N1 Sr1 2.700(10) 26 ?
N1 Sr1 2.905(9) 28_455 ?
N1 Sr1 2.905(9) 27_545 ?
N1 Pr1 2.971(2) 27_545 ?
N1 Pr1 2.971(2) 28_455 ?
N1 Sr1 3.991(7) 9 ?
N1 Sr1 3.991(7) 5 ?
N1 Pr1 3.994(2) 9 ?
N1 Pr1 3.994(2) 5 ?
N2 Si1 1.761(2) 9 ?
N2 Si1 1.761(2) 5 ?
N2 Al1 1.781(4) 1_554 ?
N2 Sr1 4.167(7) 31_554 ?
N2 Sr1 4.167(7) 36_554 ?
N3 Si2 1.745(4) 9_655 ?
N3 Al1 1.787(2) 5 ?
N3 Al1 1.787(2) 12_665 ?
N3 Sr1 2.950(10) 28 ?
N3 Pr1 3.130(6) 28 ?
N3 Sr2 3.386(6) 1_655 ?
